data_7040719
loop_
_publ_author_name
'Zheng, Chunyang'
'Xu, Juping'
'Wang, Feng'
'Tao, Jun'
'Li, Dongfeng'

_publ_section_title
;
 Spin crossover and reversible single-crystal to single-crystal
 transformation behaviour in two cyanide-bridged mixed-valence {FeFe}
 clusters.
;
_journal_issue 43
_journal_name_full 'Dalton transactions (Cambridge, England : 2003)'
_journal_page_first 17254
_journal_page_last 17263
_journal_paper_doi 10.1039/c6dt03436e
_journal_volume 45
_journal_year 2016
_chemical_formula_moiety '(C66 H68 B2 Fe4 N26), 2(Cl O4)'
_chemical_formula_sum 'C66 H68 B2 Cl2 Fe4 N26 O8'
_chemical_formula_weight 1669.38
_space_group_crystal_system monoclinic
_space_group_IT_number 14
_space_group_name_Hall '-P 2yn'
_space_group_name_H-M_alt 'P 1 21/n 1'
_symmetry_space_group_name_Hall '-P 2yn'
_symmetry_space_group_name_H-M 'P 1 21/n 1'
_atom_sites_solution_hydrogens mixed
_audit_creation_method SHELXL-2014/7
_audit_update_record
;
2016-09-02 deposited with the CCDC.
2016-09-26 downloaded from the CCDC.
;
_cell_angle_alpha 90
_cell_angle_beta 98.360(4)
_cell_angle_gamma 90
_cell_formula_units_Z 2
_cell_length_a 12.903(3)
_cell_length_b 18.050(4)
_cell_length_c 16.372(4)
_cell_measurement_reflns_used 9648
_cell_measurement_temperature 296(2)
_cell_measurement_theta_max 25.50
_cell_measurement_theta_min 2.17
_cell_volume 3772.5(15)
_computing_cell_refinement 'Bruker SAINT'
_computing_data_collection 'Bruker APEX2'
_computing_data_reduction 'Bruker SAINT'
_computing_structure_refinement 'SHELXL-2014/7 (Sheldrick, 2014)'
_computing_structure_solution 'SHELXS-2014 (Sheldrick, 2014)'
_diffrn_ambient_temperature 296(2)
_diffrn_measured_fraction_theta_full 0.994
_diffrn_measured_fraction_theta_max 0.994
_diffrn_measurement_device_type 'Bruker APEX-II CCD'
_diffrn_measurement_method '\f and \w scans'
_diffrn_radiation_monochromator graphite
_diffrn_radiation_source 'fine-focus sealed tube'
_diffrn_radiation_type MoK\a
_diffrn_radiation_wavelength 0.71073
_diffrn_reflns_av_R_equivalents 0.0619
_diffrn_reflns_av_unetI/netI 0.0545
_diffrn_reflns_Laue_measured_fraction_full 0.994
_diffrn_reflns_Laue_measured_fraction_max 0.994
_diffrn_reflns_limit_h_max 15
_diffrn_reflns_limit_h_min -15
_diffrn_reflns_limit_k_max 21
_diffrn_reflns_limit_k_min -21
_diffrn_reflns_limit_l_max 19
_diffrn_reflns_limit_l_min -19
_diffrn_reflns_number 27664
_diffrn_reflns_point_group_measured_fraction_full 0.994
_diffrn_reflns_point_group_measured_fraction_max 0.994
_diffrn_reflns_theta_full 24.997
_diffrn_reflns_theta_max 24.997
_diffrn_reflns_theta_min 1.689
_exptl_absorpt_coefficient_mu 0.896
_exptl_absorpt_correction_T_max 0.9157
_exptl_absorpt_correction_T_min 0.9001
_exptl_absorpt_correction_type multi-scan
_exptl_absorpt_process_details sadabs
_exptl_crystal_colour Red
_exptl_crystal_density_diffrn 1.470
_exptl_crystal_description Block
_exptl_crystal_F_000 1716
_exptl_crystal_size_max 0.120
_exptl_crystal_size_mid 0.100
_exptl_crystal_size_min 0.100
_refine_diff_density_max 1.001
_refine_diff_density_min -0.465
_refine_diff_density_rms 0.075
_refine_ls_extinction_method none
_refine_ls_goodness_of_fit_ref 1.003
_refine_ls_hydrogen_treatment constr
_refine_ls_matrix_type full
_refine_ls_number_parameters 535
_refine_ls_number_reflns 6611
_refine_ls_number_restraints 176
_refine_ls_restrained_S_all 1.026
_refine_ls_R_factor_all 0.0812
_refine_ls_R_factor_gt 0.0612
_refine_ls_shift/su_max 0.005
_refine_ls_shift/su_mean 0.000
_refine_ls_structure_factor_coef Fsqd
_refine_ls_weighting_details 'w=1/[\s^2^(Fo^2^)+(0.0485P)^2^+14.7305P] where P=(Fo^2^+2Fc^2^)/3'
_refine_ls_weighting_scheme calc
_refine_ls_wR_factor_gt 0.1530
_refine_ls_wR_factor_ref 0.1679
_reflns_Friedel_coverage 0.000
_reflns_number_gt 5095
_reflns_number_total 6611
_reflns_threshold_expression 'I > 2\s(I)'
_cod_data_source_file c6dt03436e2.cif
_cod_data_source_block 2-296K
_cod_depositor_comments 'Adding full bibliography for 7040715--7040730.cif.'
_cod_original_cell_volume 3772.6(15)
_cod_database_code 7040719
_shelx_shelxl_version_number 2014/7
_shelx_space_group_comment
;
The symmetry employed for this shelxl refinement is uniquely defined
by the following loop, which should always be used as a source of
symmetry information in preference to the above space-group names.
They are only intended as comments.
;
_shelx_estimated_absorpt_t_min 0.900
_shelx_estimated_absorpt_t_max 0.916

loop_
_space_group_symop_operation_xyz
'x, y, z'
'-x+1/2, y+1/2, -z+1/2'
'-x, -y, -z'
'x-1/2, -y-1/2, z-1/2'

loop_
_atom_site_label
_atom_site_type_symbol
_atom_site_fract_x
_atom_site_fract_y
_atom_site_fract_z
_atom_site_U_iso_or_equiv
_atom_site_adp_type
_atom_site_occupancy
_atom_site_site_symmetry_order
_atom_site_calc_flag
_atom_site_refinement_flags_posn
_atom_site_refinement_flags_adp
_atom_site_refinement_flags_occupancy
_atom_site_disorder_assembly
_atom_site_disorder_group
Fe1 Fe 0.68479(6) -0.07410(4) 0.91384(4) 0.0374(2) Uani 1 1 d . . . . .
Fe2 Fe 0.64032(6) 0.18331(4) 1.00805(4) 0.0385(2) Uani 1 1 d . . . . .
B1 B 0.6814(5) -0.0771(3) 0.7248(4) 0.0462(14) Uani 1 1 d . . . . .
H1 H 0.6809 -0.0787 0.6649 0.055 Uiso 1 1 d R U . . .
N1 N 0.6820(4) 0.0789(3) 0.9955(3) 0.0524(11) Uani 1 1 d . . . . .
N2 N 0.5029(4) -0.1456(2) 0.9849(3) 0.0484(11) Uani 1 1 d . . . . .
N3 N 0.8305(5) -0.1415(4) 1.0593(4) 0.0870(19) Uani 1 1 d . . . . .
N4 N 0.5797(3) -0.0282(2) 0.8288(2) 0.0412(10) Uani 1 1 d . . . . .
N5 N 0.5901(4) -0.0316(2) 0.7481(2) 0.0450(10) Uani 1 1 d . . . . .
N6 N 0.7984(4) -0.0400(2) 0.8544(3) 0.0462(10) Uani 1 1 d . . . . .
N7 N 0.7846(4) -0.0458(2) 0.7704(3) 0.0476(11) Uani 1 1 d . . . . .
N8 N 0.6821(4) -0.1640(2) 0.8447(2) 0.0444(10) Uani 1 1 d . . . . .
N9 N 0.6714(4) -0.1552(2) 0.7613(3) 0.0475(11) Uani 1 1 d . . . . .
N10 N 0.6637(4) 0.1890(2) 1.1329(3) 0.0487(11) Uani 1 1 d . . . . .
N11 N 0.6037(4) 0.2947(2) 1.0207(3) 0.0501(11) Uani 1 1 d . . . . .
N12 N 0.7847(4) 0.2250(2) 1.0046(3) 0.0487(11) Uani 1 1 d . . . . .
N13 N 0.5955(4) 0.2100(3) 0.8868(3) 0.0540(12) Uani 1 1 d . . . . .
C1 C 0.6872(4) 0.0185(3) 0.9728(3) 0.0408(11) Uani 1 1 d . . . . .
C2 C 0.5746(4) -0.1159(3) 0.9651(3) 0.0403(11) Uani 1 1 d . . . . .
C3 C 0.7777(5) -0.1160(3) 1.0039(3) 0.0540(14) Uani 1 1 d . . . . .
C4 C 0.4915(4) 0.0097(3) 0.8338(3) 0.0457(12) Uani 1 1 d . . . . .
H4 H 0.4659 0.0204 0.8827 0.055 Uiso 1 1 calc R U . . .
C5 C 0.4437(5) 0.0305(3) 0.7559(4) 0.0554(15) Uani 1 1 d . . . . .
C6 C 0.5076(5) 0.0032(3) 0.7043(4) 0.0552(15) Uani 1 1 d . . . . .
H6 H 0.4962 0.0078 0.6471 0.066 Uiso 1 1 calc R U . . .
C7 C 0.3431(5) 0.0745(4) 0.7366(5) 0.083(2) Uani 1 1 d . . . . .
H7A H 0.3586 0.1231 0.7180 0.124 Uiso 1 1 calc R U . . .
H7B H 0.3103 0.0785 0.7854 0.124 Uiso 1 1 calc R U . . .
H7C H 0.2966 0.0497 0.6941 0.124 Uiso 1 1 calc R U . . .
C8 C 0.8984(4) -0.0232(3) 0.8777(4) 0.0544(14) Uani 1 1 d . . . . .
H8 H 0.9290 -0.0155 0.9321 0.065 Uiso 1 1 calc R U . . .
C9 C 0.9510(5) -0.0187(3) 0.8101(5) 0.0641(17) Uani 1 1 d . . . . .
C10 C 0.8758(5) -0.0333(3) 0.7441(4) 0.0555(15) Uani 1 1 d . . . . .
H10 H 0.8868 -0.0343 0.6892 0.067 Uiso 1 1 calc R U . . .
C11 C 1.0636(6) -0.0007(5) 0.8090(6) 0.100(3) Uani 1 1 d . . . . .
H11A H 1.0808 0.0445 0.8388 0.149 Uiso 1 1 calc R U . . .
H11B H 1.0760 0.0051 0.7530 0.149 Uiso 1 1 calc R U . . .
H11C H 1.1065 -0.0402 0.8346 0.149 Uiso 1 1 calc R U . . .
C12 C 0.6773(5) -0.2365(3) 0.8586(4) 0.0569(15) Uani 1 1 d . . . . .
H12 H 0.6836 -0.2580 0.9107 0.068 Uiso 1 1 calc R U . . .
C13 C 0.6615(6) -0.2756(3) 0.7854(4) 0.0697(19) Uani 1 1 d . . . . .
C14 C 0.6585(5) -0.2221(3) 0.7255(4) 0.0637(17) Uani 1 1 d . . . . .
H14 H 0.6491 -0.2309 0.6690 0.076 Uiso 1 1 calc R U . . .
C15 C 0.6477(8) -0.3586(3) 0.7730(6) 0.107(3) Uani 1 1 d . U . . .
H15A H 0.5859 -0.3745 0.7944 0.160 Uiso 1 1 calc R U . . .
H15B H 0.7076 -0.3839 0.8016 0.160 Uiso 1 1 calc R U . . .
H15C H 0.6408 -0.3699 0.7151 0.160 Uiso 1 1 calc R U . . .
C16 C 0.7066(5) 0.1368(3) 1.1849(4) 0.0643(16) Uani 1 1 d . . . . .
H16 H 0.7298 0.0932 1.1632 0.077 Uiso 1 1 calc R U . . .
C17 C 0.7180(7) 0.1448(5) 1.2696(4) 0.092(3) Uani 1 1 d . . . . .
H17 H 0.7451 0.1065 1.3043 0.110 Uiso 1 1 calc R U . . .
C18 C 0.6888(7) 0.2099(5) 1.3010(4) 0.095(3) Uani 1 1 d . . . . .
H18 H 0.6980 0.2173 1.3578 0.114 Uiso 1 1 calc R U . . .
C19 C 0.6456(6) 0.2646(4) 1.2489(4) 0.080(2) Uani 1 1 d . . . . .
H19 H 0.6252 0.3093 1.2699 0.096 Uiso 1 1 calc R U . . .
C20 C 0.6326(5) 0.2524(3) 1.1648(4) 0.0564(14) Uani 1 1 d . . . . .
C21 C 0.5732(6) 0.3036(4) 1.1035(4) 0.0723(19) Uani 1 1 d . . . . .
H21A H 0.4988 0.2939 1.1006 0.087 Uiso 1 1 calc R U . . .
H21B H 0.5859 0.3544 1.1217 0.087 Uiso 1 1 calc R U . . .
C22 C 0.6958(5) 0.3420(3) 1.0096(5) 0.0690(18) Uani 1 1 d . . . . .
H22A H 0.6805 0.3685 0.9577 0.083 Uiso 1 1 calc R U . . .
H22B H 0.7064 0.3783 1.0536 0.083 Uiso 1 1 calc R U . . .
C23 C 0.7931(5) 0.2995(3) 1.0097(3) 0.0510(13) Uani 1 1 d . . . . .
C24 C 0.8877(5) 0.3364(4) 1.0108(4) 0.0680(17) Uani 1 1 d . . . . .
H24 H 0.8918 0.3877 1.0145 0.082 Uiso 1 1 calc R U . . .
C25 C 0.9751(6) 0.2939(6) 1.0063(5) 0.093(3) Uani 1 1 d . . . . .
H25 H 1.0403 0.3163 1.0081 0.111 Uiso 1 1 calc R U . . .
C26 C 0.9658(7) 0.2184(6) 0.9991(5) 0.095(3) Uani 1 1 d . . . . .
H26 H 1.0244 0.1896 0.9942 0.114 Uiso 1 1 calc R U . . .
C27 C 0.8714(6) 0.1858(4) 0.9990(4) 0.0752(19) Uani 1 1 d . . . . .
H27 H 0.8666 0.1345 0.9948 0.090 Uiso 1 1 calc R U . . .
C28 C 0.5164(5) 0.3096(3) 0.9538(4) 0.0702(18) Uani 1 1 d . . . . .
H28A H 0.5087 0.3626 0.9451 0.084 Uiso 1 1 calc R U . . .
H28B H 0.4515 0.2906 0.9689 0.084 Uiso 1 1 calc R U . . .
C29 C 0.5384(5) 0.2733(3) 0.8767(4) 0.0639(17) Uani 1 1 d . . . . .
C30 C 0.5036(7) 0.3005(5) 0.7984(5) 0.098(3) Uani 1 1 d . . . . .
H30 H 0.4659 0.3445 0.7916 0.117 Uiso 1 1 calc R U . . .
C31 C 0.5254(8) 0.2616(6) 0.7312(5) 0.108(3) Uani 1 1 d . U . . .
H31 H 0.5014 0.2789 0.6783 0.130 Uiso 1 1 calc R U . . .
C32 C 0.5816(8) 0.1985(5) 0.7414(5) 0.104(3) Uani 1 1 d . . . . .
H32 H 0.5974 0.1722 0.6959 0.124 Uiso 1 1 calc R U . . .
C33 C 0.6151(6) 0.1735(4) 0.8197(4) 0.0684(18) Uani 1 1 d . . . . .
H33 H 0.6528 0.1295 0.8265 0.082 Uiso 1 1 calc R U . . .
Cl1 Cl 0.2552(7) 0.9365(5) 0.4909(5) 0.0918(19) Uani 0.5 1 d . U P A 1
O1 O 0.3159(14) 0.9348(10) 0.4268(10) 0.156(4) Uani 0.5 1 d . U P A 1
O2 O 0.1883(15) 0.9875(8) 0.4459(10) 0.128(4) Uani 0.5 1 d . U P A 1
O3 O 0.2906(16) 0.9767(9) 0.5665(9) 0.138(4) Uani 0.5 1 d . U P A 1
O4 O 0.2441(19) 0.8648(13) 0.5211(14) 0.111(4) Uani 0.5 1 d . U P A 1
Cl1' Cl 0.2165(8) 0.9460(5) 0.5130(5) 0.100(2) Uani 0.5 1 d . U P B 2
O1' O 0.3191(16) 0.9769(10) 0.5128(12) 0.149(4) Uani 0.5 1 d . U P B 2
O2' O 0.1336(14) 0.9614(9) 0.4538(10) 0.126(4) Uani 0.5 1 d . U P B 2
O3' O 0.1681(14) 0.9696(7) 0.5834(7) 0.131(4) Uani 0.5 1 d . U P B 2
O4' O 0.211(2) 0.8707(12) 0.5004(14) 0.115(4) Uani 0.5 1 d . U P B 2

loop_
_atom_site_aniso_label
_atom_site_aniso_U_11
_atom_site_aniso_U_22
_atom_site_aniso_U_33
_atom_site_aniso_U_23
_atom_site_aniso_U_13
_atom_site_aniso_U_12
Fe1 0.0476(4) 0.0302(3) 0.0337(4) -0.0016(3) 0.0035(3) 0.0065(3)
Fe2 0.0490(4) 0.0293(3) 0.0371(4) -0.0015(3) 0.0059(3) 0.0004(3)
B1 0.073(4) 0.036(3) 0.031(3) 0.000(2) 0.012(3) -0.004(3)
N1 0.066(3) 0.046(3) 0.046(3) -0.013(2) 0.012(2) -0.008(2)
N2 0.056(3) 0.038(2) 0.053(3) 0.006(2) 0.018(2) 0.008(2)
N3 0.080(4) 0.117(5) 0.062(4) 0.017(3) 0.000(3) 0.044(4)
N4 0.050(3) 0.035(2) 0.036(2) -0.0018(17) -0.0003(18) 0.0008(18)
N5 0.060(3) 0.037(2) 0.036(2) 0.0006(18) 0.000(2) 0.000(2)
N6 0.056(3) 0.035(2) 0.046(3) -0.0041(18) 0.003(2) 0.0047(19)
N7 0.066(3) 0.030(2) 0.047(3) -0.0001(18) 0.011(2) 0.002(2)
N8 0.066(3) 0.030(2) 0.038(2) -0.0022(17) 0.013(2) 0.0041(19)
N9 0.074(3) 0.031(2) 0.040(2) -0.0073(18) 0.018(2) -0.003(2)
N10 0.059(3) 0.041(2) 0.045(2) -0.002(2) 0.006(2) -0.006(2)
N11 0.053(3) 0.040(2) 0.059(3) -0.001(2) 0.013(2) 0.003(2)
N12 0.059(3) 0.049(3) 0.038(2) -0.0009(19) 0.008(2) 0.009(2)
N13 0.058(3) 0.053(3) 0.051(3) 0.001(2) 0.006(2) -0.015(2)
C1 0.046(3) 0.044(3) 0.032(2) -0.002(2) 0.005(2) 0.001(2)
C2 0.049(3) 0.033(2) 0.039(3) 0.000(2) 0.006(2) 0.008(2)
C3 0.058(3) 0.059(3) 0.045(3) 0.000(3) 0.009(3) 0.015(3)
C4 0.046(3) 0.039(3) 0.050(3) -0.001(2) 0.000(2) 0.002(2)
C5 0.057(3) 0.043(3) 0.060(4) 0.001(3) -0.014(3) 0.005(3)
C6 0.069(4) 0.046(3) 0.044(3) 0.003(2) -0.013(3) -0.004(3)
C7 0.060(4) 0.080(5) 0.101(6) 0.020(4) -0.016(4) 0.015(4)
C8 0.052(3) 0.044(3) 0.066(4) -0.002(3) 0.004(3) 0.005(2)
C9 0.059(4) 0.040(3) 0.095(5) -0.001(3) 0.015(4) -0.003(3)
C10 0.070(4) 0.030(3) 0.072(4) 0.002(3) 0.030(3) 0.005(3)
C11 0.068(5) 0.079(5) 0.159(8) -0.005(5) 0.040(5) -0.006(4)
C12 0.091(4) 0.031(3) 0.054(3) 0.006(2) 0.030(3) 0.006(3)
C13 0.114(6) 0.029(3) 0.077(4) -0.013(3) 0.048(4) -0.007(3)
C14 0.101(5) 0.041(3) 0.055(4) -0.016(3) 0.031(3) -0.014(3)
C15 0.181(9) 0.034(3) 0.121(6) -0.020(4) 0.076(6) -0.012(4)
C16 0.083(4) 0.053(3) 0.052(4) 0.003(3) -0.006(3) -0.009(3)
C17 0.131(7) 0.082(5) 0.056(4) 0.013(4) -0.010(4) -0.022(5)
C18 0.133(7) 0.105(6) 0.045(4) -0.008(4) 0.009(4) -0.026(6)
C19 0.103(6) 0.076(5) 0.066(5) -0.026(4) 0.027(4) -0.014(4)
C20 0.069(4) 0.052(3) 0.051(3) -0.011(3) 0.019(3) -0.005(3)
C21 0.092(5) 0.054(4) 0.074(4) -0.016(3) 0.024(4) 0.019(3)
C22 0.079(4) 0.037(3) 0.091(5) -0.009(3) 0.013(4) -0.008(3)
C23 0.059(3) 0.057(3) 0.036(3) -0.001(2) 0.004(2) -0.008(3)
C24 0.069(4) 0.079(5) 0.055(4) 0.003(3) 0.005(3) -0.018(4)
C25 0.063(5) 0.144(8) 0.074(5) 0.008(5) 0.016(4) -0.018(5)
C26 0.080(6) 0.108(7) 0.100(6) 0.010(5) 0.023(5) 0.025(5)
C27 0.076(5) 0.084(5) 0.068(4) 0.009(4) 0.019(4) 0.022(4)
C28 0.065(4) 0.048(3) 0.094(5) 0.015(3) 0.001(4) 0.011(3)
C29 0.067(4) 0.051(3) 0.068(4) 0.016(3) -0.011(3) -0.011(3)
C30 0.122(7) 0.069(5) 0.089(6) 0.025(4) -0.028(5) -0.014(5)
C31 0.144(7) 0.104(6) 0.068(5) 0.014(5) -0.016(5) -0.026(5)
C32 0.162(9) 0.093(6) 0.052(4) -0.002(4) 0.005(5) -0.045(6)
C33 0.093(5) 0.066(4) 0.049(4) -0.009(3) 0.015(3) -0.030(4)
Cl1 0.137(5) 0.065(3) 0.066(4) 0.014(3) -0.010(3) -0.012(3)
O1 0.189(10) 0.161(9) 0.126(8) 0.025(7) 0.050(7) -0.019(8)
O2 0.196(9) 0.084(7) 0.095(7) 0.021(6) -0.006(7) 0.000(6)
O3 0.196(9) 0.111(6) 0.093(6) -0.006(6) -0.023(6) -0.045(7)
O4 0.163(12) 0.073(5) 0.087(9) 0.019(5) -0.015(8) -0.014(7)
Cl1' 0.161(6) 0.065(3) 0.067(3) 0.013(3) -0.009(3) -0.037(3)
O1' 0.185(7) 0.122(7) 0.136(8) 0.001(8) 0.013(7) -0.061(6)
O2' 0.174(9) 0.112(8) 0.082(6) 0.011(7) -0.012(7) -0.005(7)
O3' 0.216(10) 0.108(8) 0.064(5) 0.002(5) 0.002(6) -0.028(8)
O4' 0.172(12) 0.069(6) 0.095(10) 0.003(6) -0.015(8) -0.036(6)

loop_
_atom_type_symbol
_atom_type_description
_atom_type_scat_dispersion_real
_atom_type_scat_dispersion_imag
_atom_type_scat_source
C C 0.0033 0.0016 'International Tables Vol C Tables 4.2.6.8 and 6.1.1.4'
H H 0.0000 0.0000 'International Tables Vol C Tables 4.2.6.8 and 6.1.1.4'
N N 0.0061 0.0033 'International Tables Vol C Tables 4.2.6.8 and 6.1.1.4'
O O 0.0106 0.0060 'International Tables Vol C Tables 4.2.6.8 and 6.1.1.4'
B B 0.0013 0.0007 'International Tables Vol C Tables 4.2.6.8 and 6.1.1.4'
Cl Cl 0.1484 0.1585 'International Tables Vol C Tables 4.2.6.8 and 6.1.1.4'
Fe Fe 0.3463 0.8444 'International Tables Vol C Tables 4.2.6.8 and 6.1.1.4'

loop_
_geom_angle_atom_site_label_1
_geom_angle_atom_site_label_2
_geom_angle_atom_site_label_3
_geom_angle
_geom_angle_site_symmetry_1
_geom_angle_site_symmetry_3
C2 Fe1 C3 85.9(2) . .
C2 Fe1 C1 94.7(2) . .
C3 Fe1 C1 89.7(2) . .
C2 Fe1 N6 174.35(19) . .
C3 Fe1 N6 94.4(2) . .
C1 Fe1 N6 90.97(19) . .
C2 Fe1 N8 88.60(19) . .
C3 Fe1 N8 94.2(2) . .
C1 Fe1 N8 175.08(19) . .
N6 Fe1 N8 85.75(17) . .
C2 Fe1 N4 89.81(19) . .
C3 Fe1 N4 174.4(2) . .
C1 Fe1 N4 87.06(18) . .
N6 Fe1 N4 90.28(18) . .
N8 Fe1 N4 89.29(17) . .
N1 Fe2 N2 87.05(18) . 3_657
N1 Fe2 N12 94.96(19) . .
N2 Fe2 N12 177.49(18) 3_657 .
N1 Fe2 N10 98.65(18) . .
N2 Fe2 N10 87.84(18) 3_657 .
N12 Fe2 N10 90.36(17) . .
N1 Fe2 N13 99.60(19) . .
N2 Fe2 N13 90.19(18) 3_657 .
N12 Fe2 N13 90.96(18) . .
N10 Fe2 N13 161.52(19) . .
N1 Fe2 N11 177.29(19) . .
N2 Fe2 N11 95.66(18) 3_657 .
N12 Fe2 N11 82.34(18) . .
N10 Fe2 N11 81.57(18) . .
N13 Fe2 N11 80.34(19) . .
N5 B1 N7 108.9(4) . .
N5 B1 N9 106.5(4) . .
N7 B1 N9 105.3(4) . .
N5 B1 H1 111.8 . .
N7 B1 H1 112.0 . .
N9 B1 H1 111.9 . .
C1 N1 Fe2 163.8(4) . .
C2 N2 Fe2 164.6(4) . 3_657
C4 N4 N5 106.8(4) . .
C4 N4 Fe1 132.3(4) . .
N5 N4 Fe1 121.0(3) . .
C6 N5 N4 108.5(5) . .
C6 N5 B1 134.0(5) . .
N4 N5 B1 117.3(4) . .
C8 N6 N7 106.6(5) . .
C8 N6 Fe1 133.7(4) . .
N7 N6 Fe1 118.4(3) . .
C10 N7 N6 108.8(5) . .
C10 N7 B1 130.5(5) . .
N6 N7 B1 119.6(4) . .
C12 N8 N9 106.5(4) . .
C12 N8 Fe1 135.0(4) . .
N9 N8 Fe1 118.1(3) . .
C14 N9 N8 108.8(4) . .
C14 N9 B1 131.7(5) . .
N8 N9 B1 119.4(4) . .
C16 N10 C20 118.2(5) . .
C16 N10 Fe2 126.5(4) . .
C20 N10 Fe2 115.3(4) . .
C21 N11 C28 112.6(5) . .
C21 N11 C22 111.9(5) . .
C28 N11 C22 109.9(5) . .
C21 N11 Fe2 106.9(3) . .
C28 N11 Fe2 105.2(4) . .
C22 N11 Fe2 110.0(3) . .
C27 N12 C23 118.0(6) . .
C27 N12 Fe2 126.1(5) . .
C23 N12 Fe2 115.9(4) . .
C33 N13 C29 118.7(6) . .
C33 N13 Fe2 128.4(5) . .
C29 N13 Fe2 112.9(4) . .
N1 C1 Fe1 168.6(4) . .
N2 C2 Fe1 169.9(5) . .
N3 C3 Fe1 177.6(6) . .
N4 C4 C5 110.6(5) . .
N4 C4 H4 124.7 . .
C5 C4 H4 124.7 . .
C6 C5 C4 104.2(5) . .
C6 C5 C7 129.8(6) . .
C4 C5 C7 126.0(6) . .
N5 C6 C5 110.0(5) . .
N5 C6 H6 125.0 . .
C5 C6 H6 125.0 . .
C5 C7 H7A 109.5 . .
C5 C7 H7B 109.5 . .
H7A C7 H7B 109.5 . .
C5 C7 H7C 109.5 . .
H7A C7 H7C 109.5 . .
H7B C7 H7C 109.5 . .
N6 C8 C9 110.7(6) . .
N6 C8 H8 124.7 . .
C9 C8 H8 124.7 . .
C10 C9 C8 104.3(5) . .
C10 C9 C11 127.8(7) . .
C8 C9 C11 127.9(7) . .
N7 C10 C9 109.6(6) . .
N7 C10 H10 125.2 . .
C9 C10 H10 125.2 . .
C9 C11 H11A 109.5 . .
C9 C11 H11B 109.5 . .
H11A C11 H11B 109.5 . .
C9 C11 H11C 109.5 . .
H11A C11 H11C 109.5 . .
H11B C11 H11C 109.5 . .
N8 C12 C13 111.0(5) . .
N8 C12 H12 124.5 . .
C13 C12 H12 124.5 . .
C14 C13 C12 104.2(5) . .
C14 C13 C15 127.4(6) . .
C12 C13 C15 128.3(6) . .
N9 C14 C13 109.5(5) . .
N9 C14 H14 125.3 . .
C13 C14 H14 125.3 . .
C13 C15 H15A 109.5 . .
C13 C15 H15B 109.5 . .
H15A C15 H15B 109.5 . .
C13 C15 H15C 109.5 . .
H15A C15 H15C 109.5 . .
H15B C15 H15C 109.5 . .
N10 C16 C17 122.7(7) . .
N10 C16 H16 118.6 . .
C17 C16 H16 118.6 . .
C18 C17 C16 118.4(7) . .
C18 C17 H17 120.8 . .
C16 C17 H17 120.8 . .
C17 C18 C19 119.8(7) . .
C17 C18 H18 120.1 . .
C19 C18 H18 120.1 . .
C18 C19 C20 119.1(7) . .
C18 C19 H19 120.4 . .
C20 C19 H19 120.4 . .
N10 C20 C19 121.6(6) . .
N10 C20 C21 114.8(5) . .
C19 C20 C21 123.2(6) . .
N11 C21 C20 111.8(5) . .
N11 C21 H21A 109.3 . .
C20 C21 H21A 109.3 . .
N11 C21 H21B 109.3 . .
C20 C21 H21B 109.3 . .
H21A C21 H21B 107.9 . .
C23 C22 N11 113.3(5) . .
C23 C22 H22A 108.9 . .
N11 C22 H22A 108.9 . .
C23 C22 H22B 108.9 . .
N11 C22 H22B 108.9 . .
H22A C22 H22B 107.7 . .
N12 C23 C24 122.8(6) . .
N12 C23 C22 117.2(5) . .
C24 C23 C22 119.9(6) . .
C25 C24 C23 117.3(7) . .
C25 C24 H24 121.3 . .
C23 C24 H24 121.3 . .
C26 C25 C24 119.7(8) . .
C26 C25 H25 120.1 . .
C24 C25 H25 120.1 . .
C27 C26 C25 120.0(8) . .
C27 C26 H26 120.0 . .
C25 C26 H26 120.0 . .
N12 C27 C26 122.1(8) . .
N12 C27 H27 118.9 . .
C26 C27 H27 118.9 . .
N11 C28 C29 109.2(5) . .
N11 C28 H28A 109.8 . .
C29 C28 H28A 109.8 . .
N11 C28 H28B 109.8 . .
C29 C28 H28B 109.8 . .
H28A C28 H28B 108.3 . .
N13 C29 C30 120.5(7) . .
N13 C29 C28 115.9(5) . .
C30 C29 C28 123.6(7) . .
C31 C30 C29 119.1(8) . .
C31 C30 H30 120.5 . .
C29 C30 H30 120.5 . .
C32 C31 C30 120.2(8) . .
C32 C31 H31 119.9 . .
C30 C31 H31 119.9 . .
C31 C32 C33 119.1(9) . .
C31 C32 H32 120.5 . .
C33 C32 H32 120.5 . .
N13 C33 C32 122.4(8) . .
N13 C33 H33 118.8 . .
C32 C33 H33 118.8 . .
O2 Cl1 O1 89.4(11) . .
O2 Cl1 O4 135.2(13) . .
O1 Cl1 O4 110.0(15) . .
O2 Cl1 O3 102.4(11) . .
O1 Cl1 O3 120.6(13) . .
O4 Cl1 O3 101.3(13) . .
O2' Cl1' O4' 94.6(12) . .
O2' Cl1' O1' 123.2(12) . .
O4' Cl1' O1' 113.9(15) . .
O2' Cl1' O3' 97.0(12) . .
O4' Cl1' O3' 113.1(15) . .
O1' Cl1' O3' 113.0(11) . .

loop_
_geom_bond_atom_site_label_1
_geom_bond_atom_site_label_2
_geom_bond_distance
_geom_bond_site_symmetry_2
Fe1 C2 1.909(5) .
Fe1 C3 1.916(6) .
Fe1 C1 1.928(5) .
Fe1 N6 1.973(5) .
Fe1 N8 1.975(4) .
Fe1 N4 1.978(4) .
Fe2 N1 1.979(5) .
Fe2 N2 1.989(5) 3_657
Fe2 N12 2.017(5) .
Fe2 N10 2.024(4) .
Fe2 N13 2.043(5) .
Fe2 N11 2.083(4) .
B1 N5 1.530(8) .
B1 N7 1.538(8) .
B1 N9 1.544(7) .
B1 H1 0.9800 .
N1 C1 1.157(6) .
N2 C2 1.155(6) .
N2 Fe2 1.989(5) 3_657
N3 C3 1.149(7) .
N4 C4 1.341(6) .
N4 N5 1.349(5) .
N5 C6 1.349(7) .
N6 C8 1.327(7) .
N6 N7 1.364(6) .
N7 C10 1.330(7) .
N8 C12 1.332(6) .
N8 N9 1.362(6) .
N9 C14 1.341(7) .
N10 C16 1.336(7) .
N10 C20 1.343(7) .
N11 C21 1.474(8) .
N11 C28 1.477(8) .
N11 C22 1.496(8) .
N12 C27 1.338(8) .
N12 C23 1.351(7) .
N13 C33 1.336(7) .
N13 C29 1.355(8) .
C4 C5 1.385(7) .
C4 H4 0.9300 .
C5 C6 1.356(8) .
C5 C7 1.515(8) .
C6 H6 0.9300 .
C7 H7A 0.9600 .
C7 H7B 0.9600 .
C7 H7C 0.9600 .
C8 C9 1.382(9) .
C8 H8 0.9300 .
C9 C10 1.369(9) .
C9 C11 1.492(9) .
C10 H10 0.9300 .
C11 H11A 0.9600 .
C11 H11B 0.9600 .
C11 H11C 0.9600 .
C12 C13 1.380(8) .
C12 H12 0.9300 .
C13 C14 1.372(9) .
C13 C15 1.520(8) .
C14 H14 0.9300 .
C15 H15A 0.9600 .
C15 H15B 0.9600 .
C15 H15C 0.9600 .
C16 C17 1.380(9) .
C16 H16 0.9300 .
C17 C18 1.358(12) .
C17 H17 0.9300 .
C18 C19 1.370(11) .
C18 H18 0.9300 .
C19 C20 1.381(8) .
C19 H19 0.9300 .
C20 C21 1.492(9) .
C21 H21A 0.9700 .
C21 H21B 0.9700 .
C22 C23 1.471(9) .
C22 H22A 0.9700 .
C22 H22B 0.9700 .
C23 C24 1.388(8) .
C24 C25 1.374(11) .
C24 H24 0.9300 .
C25 C26 1.373(12) .
C25 H25 0.9300 .
C26 C27 1.353(11) .
C26 H26 0.9300 .
C27 H27 0.9300 .
C28 C29 1.486(10) .
C28 H28A 0.9700 .
C28 H28B 0.9700 .
C29 C30 1.386(9) .
C30 C31 1.367(13) .
C30 H30 0.9300 .
C31 C32 1.349(13) .
C31 H31 0.9300 .
C32 C33 1.368(10) .
C32 H32 0.9300 .
C33 H33 0.9300 .
Cl1 O2 1.395(18) .
Cl1 O1 1.398(18) .
Cl1 O4 1.40(2) .
Cl1 O3 1.450(16) .
Cl1' O2' 1.363(17) .
Cl1' O4' 1.38(2) .
Cl1' O1' 1.44(2) .
Cl1' O3' 1.453(16) .

loop_
_geom_torsion_atom_site_label_1
_geom_torsion_atom_site_label_2
_geom_torsion_atom_site_label_3
_geom_torsion_atom_site_label_4
_geom_torsion
_geom_torsion_site_symmetry_1
C4 N4 N5 C6 -0.9(5) .
Fe1 N4 N5 C6 179.4(3) .
C4 N4 N5 B1 -175.7(4) .
Fe1 N4 N5 B1 4.6(6) .
N7 B1 N5 C6 128.4(6) .
N9 B1 N5 C6 -118.5(6) .
N7 B1 N5 N4 -58.5(5) .
N9 B1 N5 N4 54.6(6) .
C8 N6 N7 C10 0.6(5) .
Fe1 N6 N7 C10 -168.4(3) .
C8 N6 N7 B1 170.0(4) .
Fe1 N6 N7 B1 1.0(6) .
N5 B1 N7 C10 -137.3(5) .
N9 B1 N7 C10 108.8(6) .
N5 B1 N7 N6 55.9(6) .
N9 B1 N7 N6 -58.0(6) .
C12 N8 N9 C14 1.0(6) .
Fe1 N8 N9 C14 -172.5(4) .
C12 N8 N9 B1 -175.8(5) .
Fe1 N8 N9 B1 10.7(6) .
N5 B1 N9 C14 119.5(6) .
N7 B1 N9 C14 -124.9(6) .
N5 B1 N9 N8 -64.6(6) .
N7 B1 N9 N8 51.0(6) .
Fe2 N1 C1 Fe1 28(4) .
Fe2 N2 C2 Fe1 -50(3) 3_657
N5 N4 C4 C5 0.5(6) .
Fe1 N4 C4 C5 -179.8(4) .
N4 C4 C5 C6 0.1(6) .
N4 C4 C5 C7 -179.5(6) .
N4 N5 C6 C5 1.0(6) .
B1 N5 C6 C5 174.5(5) .
C4 C5 C6 N5 -0.6(6) .
C7 C5 C6 N5 178.9(6) .
N7 N6 C8 C9 -0.7(6) .
Fe1 N6 C8 C9 165.9(4) .
N6 C8 C9 C10 0.5(6) .
N6 C8 C9 C11 179.5(6) .
N6 N7 C10 C9 -0.3(6) .
B1 N7 C10 C9 -168.2(5) .
C8 C9 C10 N7 -0.1(6) .
C11 C9 C10 N7 -179.1(6) .
N9 N8 C12 C13 -1.1(7) .
Fe1 N8 C12 C13 170.8(5) .
N8 C12 C13 C14 0.8(8) .
N8 C12 C13 C15 -177.7(7) .
N8 N9 C14 C13 -0.5(7) .
B1 N9 C14 C13 175.7(6) .
C12 C13 C14 N9 -0.2(8) .
C15 C13 C14 N9 178.4(7) .
C20 N10 C16 C17 1.5(9) .
Fe2 N10 C16 C17 -178.8(5) .
N10 C16 C17 C18 -3.1(12) .
C16 C17 C18 C19 2.3(13) .
C17 C18 C19 C20 -0.1(13) .
C16 N10 C20 C19 1.0(9) .
Fe2 N10 C20 C19 -178.7(5) .
C16 N10 C20 C21 -172.4(6) .
Fe2 N10 C20 C21 7.9(7) .
C18 C19 C20 N10 -1.7(11) .
C18 C19 C20 C21 171.1(7) .
C28 N11 C21 C20 148.5(5) .
C22 N11 C21 C20 -87.1(6) .
Fe2 N11 C21 C20 33.4(6) .
N10 C20 C21 N11 -28.5(8) .
C19 C20 C21 N11 158.3(6) .
C21 N11 C22 C23 107.1(6) .
C28 N11 C22 C23 -127.0(6) .
Fe2 N11 C22 C23 -11.6(6) .
C27 N12 C23 C24 -1.3(8) .
Fe2 N12 C23 C24 177.9(4) .
C27 N12 C23 C22 175.5(5) .
Fe2 N12 C23 C22 -5.3(6) .
N11 C22 C23 N12 11.5(8) .
N11 C22 C23 C24 -171.6(5) .
N12 C23 C24 C25 0.2(9) .
C22 C23 C24 C25 -176.5(6) .
C23 C24 C25 C26 1.4(11) .
C24 C25 C26 C27 -2.0(13) .
C23 N12 C27 C26 0.7(9) .
Fe2 N12 C27 C26 -178.4(6) .
C25 C26 C27 N12 0.9(12) .
C21 N11 C28 C29 -158.7(5) .
C22 N11 C28 C29 75.9(6) .
Fe2 N11 C28 C29 -42.5(5) .
C33 N13 C29 C30 -1.8(9) .
Fe2 N13 C29 C30 178.5(5) .
C33 N13 C29 C28 177.9(5) .
Fe2 N13 C29 C28 -1.8(7) .
N11 C28 C29 N13 30.8(7) .
N11 C28 C29 C30 -149.6(6) .
N13 C29 C30 C31 1.6(11) .
C28 C29 C30 C31 -178.0(8) .
C29 C30 C31 C32 -1.1(14) .
C30 C31 C32 C33 0.8(14) .
C29 N13 C33 C32 1.5(9) .
Fe2 N13 C33 C32 -178.9(5) .
C31 C32 C33 N13 -1.1(12) .
